data_9000947
loop_
_publ_author_name
'Moore, P. B.'
'Shen, J.'
'Araki, T.'

_publ_section_title
;Crystal chemistry of the (M2)3+ phi2 sheet: Structural principles and crystal
 structures of ruizite, macfallite and orientite
;
_journal_name_full 'American Mineralogist'
_journal_page_first 171
_journal_page_last 181
_journal_volume 70
_journal_year 1985
_chemical_compound_source 'Lake Manganese, Copper Harbor, Keweenaw County, Michigan, USA'
_chemical_formula_sum 'Al0.39 Ca2 H3 Mn2.61 O14 Si3'
_chemical_name_mineral Macfallite
_space_group_IT_number 11
_symmetry_space_group_name_Hall '-P 2yb'
_symmetry_space_group_name_H-M 'P 1 21/m 1'
_cell_angle_alpha 90
_cell_angle_beta 110.75
_cell_angle_gamma 90
_cell_formula_units_Z 2
_cell_length_a 10.235
_cell_length_b 6.086
_cell_length_c 8.970
_cell_volume 522.500
_exptl_crystal_density_diffrn 3.467
_cod_original_formula_sum 'Mn2.61 Al.39 Ca2 Si3 O14 H3'
_cod_database_code 9000947
_database_code_amcsd 0000966

loop_
_symmetry_equiv_pos_as_xyz
x,y,z
x,1/2-y,z
-x,1/2+y,-z
-x,-y,-z

loop_
_atom_site_label
_atom_site_fract_x
_atom_site_fract_y
_atom_site_fract_z
_atom_site_occupancy
_atom_site_U_iso_or_equiv
_atom_site_type_symbol
_atom_site_attached_hydrogens
Mn1 0.00000 0.00000 0.00000 0.61000 0.02280 Mn 0
Al 0.00000 0.00000 0.00000 0.39000 0.02280 Al 0
Mn2 0.50000 0.00000 0.00000 1.00000 0.02989 Mn 0
Mn3 0.00000 0.00000 0.50000 1.00000 0.02900 Mn 0
Ca1 0.68170 0.25000 0.79540 1.00000 0.03610 Ca 0
Ca2 0.31280 0.25000 0.66870 1.00000 0.03711 Ca 0
Si1 0.81070 0.25000 0.19050 1.00000 0.02267 Si 0
O1 0.65190 0.25000 0.05600 1.00000 0.02508 O 0
O2 0.90450 0.25000 0.07780 1.00000 0.03331 O 0
O3 0.83870 0.03320 0.30600 1.00000 0.02850 O 0
Si2 0.19560 0.25000 0.29290 1.00000 0.02229 Si 0
O4 0.12340 0.25000 0.42790 1.00000 0.02748 O 0
O5 0.36480 0.25000 0.39860 1.00000 0.02660 O 0
O6 0.16350 0.02850 0.18580 1.00000 0.02799 O 0
Si3 0.50290 0.25000 0.33770 1.00000 0.02305 Si 0
O7 0.63940 0.25000 0.50730 1.00000 0.02520 O 0
O8 0.50100 0.02190 0.24260 1.00000 0.02647 O 0
O-H9 0.37950 0.25000 0.93940 1.00000 0.02786 O 1
O-H10 0.93240 0.25000 0.58600 1.00000 0.02736 O 1
O-H11 0.06490 0.25000 0.90360 1.00000 0.03242 O 1

loop_
_cod_changelog_entry_id
_cod_changelog_entry_author
_cod_changelog_entry_date
_cod_changelog_entry_text
1
;cod-tools version 3.8.0
Id: cif_guess_AMCSD_atom_types 9574 2023-05-10 09:00:05Z saulius
;
2023-05-10T18:46:55+03:00
;Derived atom types and hydrogen counts
from atom names that follow the AMCSD naming convention
(Wat == water, O-H == hydroxyl).
;

loop_
_cod_related_entry_id
_cod_related_entry_database
_cod_related_entry_code
_cod_related_entry_description
1 AMCSD 0000966 .
2 Wikidata Q3842075 macfallite
